data_7116341
loop_
_publ_author_name
'Zhi-Jun Jia'
'Constantin Gabriel Daniliuc'
'Andrey P. Antonchick'
'Herbert Waldmann'

_publ_section_title
;
 Phosphine-catalyzed dearomatizing [3+2] annulations of isoquinolinium
 methylides with allenes
;
_journal_name_full Chem.Commun.
_journal_page_first 1054
_journal_paper_doi 10.1039/C4cc08555H
_journal_volume 51
_journal_year 2015
_chemical_formula_sum 'C20 H23 N O6'
_chemical_formula_weight 373.39
_chemical_name_systematic
; 
 ? 
;
_space_group_IT_number 14
_symmetry_cell_setting monoclinic
_symmetry_space_group_name_Hall '-P 2ybc'
_symmetry_space_group_name_H-M 'P 1 21/c 1'
_atom_sites_solution_hydrogens geom
_atom_sites_solution_primary direct
_atom_sites_solution_secondary difmap
_audit_creation_method SHELXL-97
_audit_update_record
;
2014-10-28 deposited with the CCDC.
2014-11-26 downloaded from the CCDC.
;
_cell_angle_alpha 90.00
_cell_angle_beta 93.8410(10)
_cell_angle_gamma 90.00
_cell_formula_units_Z 4
_cell_length_a 8.7052(2)
_cell_length_b 7.8790(2)
_cell_length_c 27.3581(9)
_cell_measurement_reflns_used 4582
_cell_measurement_temperature 223(2)
_cell_measurement_theta_max 28.28
_cell_measurement_theta_min 4.08
_cell_volume 1872.23(9)
_computing_cell_refinement 'Collect (Nonius B.V., 1998)'
_computing_data_collection 'Collect (Nonius B.V., 1998)'
_computing_data_reduction 'Denzo-SMN (Otwinowski & Minor, 1997)'
_computing_molecular_graphics 'XP (BrukerAXS, 2000)'
_computing_publication_material 'SHELXL-97 (Sheldrick, 1997)'
_computing_structure_refinement 'SHELXL-97 (Sheldrick, 1997)'
_computing_structure_solution 'SHELXS-97 (Sheldrick, 1990)'
_diffrn_ambient_temperature 223(2)
_diffrn_measured_fraction_theta_full 0.988
_diffrn_measured_fraction_theta_max 0.988
_diffrn_measurement_device_type 'Nonius KappaCCD APEXII'
_diffrn_measurement_method '\w and \f scans'
_diffrn_radiation_monochromator 'Montel mirror'
_diffrn_radiation_source 'rotating anode Nonius FR591'
_diffrn_radiation_type MoK\a
_diffrn_radiation_wavelength 0.71073
_diffrn_reflns_av_R_equivalents 0.073
_diffrn_reflns_av_sigmaI/netI 0.0590
_diffrn_reflns_limit_h_max 10
_diffrn_reflns_limit_h_min -10
_diffrn_reflns_limit_k_max 8
_diffrn_reflns_limit_k_min -9
_diffrn_reflns_limit_l_max 34
_diffrn_reflns_limit_l_min -34
_diffrn_reflns_number 16357
_diffrn_reflns_theta_full 26.37
_diffrn_reflns_theta_max 26.37
_diffrn_reflns_theta_min 4.48
_exptl_absorpt_coefficient_mu 0.098
_exptl_absorpt_correction_T_max 0.9971
_exptl_absorpt_correction_T_min 0.9712
_exptl_absorpt_correction_type multi-scan
_exptl_absorpt_process_details 'Denzo (Otwinowski, Borek, Majewski & Minor, 2003)'
_exptl_crystal_colour 'pale yellow'
_exptl_crystal_density_diffrn 1.325
_exptl_crystal_density_method 'not measured'
_exptl_crystal_description plate
_exptl_crystal_F_000 792
_exptl_crystal_size_max 0.30
_exptl_crystal_size_mid 0.15
_exptl_crystal_size_min 0.03
_refine_diff_density_max 0.192
_refine_diff_density_min -0.220
_refine_diff_density_rms 0.046
_refine_ls_extinction_method none
_refine_ls_goodness_of_fit_ref 1.060
_refine_ls_hydrogen_treatment constr
_refine_ls_matrix_type full
_refine_ls_number_parameters 247
_refine_ls_number_reflns 3784
_refine_ls_number_restraints 0
_refine_ls_restrained_S_all 1.060
_refine_ls_R_factor_all 0.1122
_refine_ls_R_factor_gt 0.0643
_refine_ls_shift/su_max 0.000
_refine_ls_shift/su_mean 0.000
_refine_ls_structure_factor_coef Fsqd
_refine_ls_weighting_details 'calc w=1/[\s^2^(Fo^2^)+(0.0314P)^2^+1.8318P] where P=(Fo^2^+2Fc^2^)/3'
_refine_ls_weighting_scheme calc
_refine_ls_wR_factor_gt 0.1242
_refine_ls_wR_factor_ref 0.1476
_reflns_number_gt 2381
_reflns_number_total 3784
_reflns_threshold_expression >2sigma(I)
_cod_data_source_file c4cc08555h3.cif
_cod_data_source_block dan7619
_cod_original_sg_symbol_H-M P21/c
_cod_database_code 7116341

loop_
_symmetry_equiv_pos_as_xyz
'x, y, z'
'-x, y+1/2, -z+1/2'
'-x, -y, -z'
'x, -y-1/2, z-1/2'

loop_
_atom_site_label
_atom_site_type_symbol
_atom_site_fract_x
_atom_site_fract_y
_atom_site_fract_z
_atom_site_U_iso_or_equiv
_atom_site_adp_type
_atom_site_occupancy
_atom_site_symmetry_multiplicity
_atom_site_calc_flag
_atom_site_refinement_flags
O1 O 0.1316(2) 0.6141(3) 0.37821(9) 0.0573(6) Uani 1 1 d .
O2 O 0.3487(2) 0.5328(2) 0.34562(7) 0.0472(5) Uani 1 1 d .
O3 O 0.0779(2) 1.0355(3) 0.33362(8) 0.0570(6) Uani 1 1 d .
O4 O 0.0805(2) 0.8111(2) 0.28360(7) 0.0456(5) Uani 1 1 d .
O5 O 0.2927(2) 1.0424(3) 0.23109(8) 0.0525(6) Uani 1 1 d .
O6 O 0.2926(2) 0.8242(3) 0.17837(7) 0.0513(6) Uani 1 1 d .
N1 N 0.3476(3) 0.9316(3) 0.38421(9) 0.0417(6) Uani 1 1 d .
C1 C 0.2869(4) 0.9224(4) 0.43207(12) 0.0529(8) Uani 1 1 d .
H1A H 0.1754 0.9039 0.4280 0.064 Uiso 1 1 calc R
H1B H 0.3042 1.0315 0.4488 0.064 Uiso 1 1 calc R
C2 C 0.3590(4) 0.7817(5) 0.46430(12) 0.0581(9) Uani 1 1 d .
H2A H 0.3354 0.8019 0.4983 0.070 Uiso 1 1 calc R
H2B H 0.3129 0.6728 0.4541 0.070 Uiso 1 1 calc R
C3 C 0.5306(4) 0.7713(4) 0.46161(11) 0.0462(7) Uani 1 1 d .
C4 C 0.6204(4) 0.6816(4) 0.49743(12) 0.0541(8) Uani 1 1 d .
H4 H 0.5716 0.6273 0.5228 0.065 Uiso 1 1 calc R
C5 C 0.7773(4) 0.6708(4) 0.49657(13) 0.0599(9) Uani 1 1 d .
H5 H 0.8348 0.6103 0.5211 0.072 Uiso 1 1 calc R
C6 C 0.8507(4) 0.7492(4) 0.45938(12) 0.0554(8) Uani 1 1 d .
H6 H 0.9582 0.7421 0.4584 0.067 Uiso 1 1 calc R
C7 C 0.7649(3) 0.8379(4) 0.42378(12) 0.0509(8) Uani 1 1 d .
H7 H 0.8153 0.8928 0.3989 0.061 Uiso 1 1 calc R
C8 C 0.6057(3) 0.8481(4) 0.42380(11) 0.0422(7) Uani 1 1 d .
C9 C 0.5143(3) 0.9492(4) 0.38426(11) 0.0439(7) Uani 1 1 d .
H9 H 0.5407 1.0707 0.3885 0.053 Uiso 1 1 calc R
C10 C 0.5429(3) 0.8988(4) 0.33302(11) 0.0472(8) Uani 1 1 d .
H10 H 0.6386 0.9103 0.3194 0.057 Uiso 1 1 calc R
C11 C 0.4186(3) 0.8361(4) 0.30897(11) 0.0391(6) Uani 1 1 d .
C12 C 0.2869(3) 0.8303(3) 0.34301(10) 0.0365(6) Uani 1 1 d .
C13 C 0.2448(3) 0.6468(3) 0.35719(10) 0.0372(6) Uani 1 1 d .
C14 C 0.3184(4) 0.3577(4) 0.35921(12) 0.0556(9) Uani 1 1 d .
H14A H 0.3263 0.3472 0.3946 0.083 Uiso 1 1 calc R
H14B H 0.3932 0.2835 0.3454 0.083 Uiso 1 1 calc R
H14C H 0.2156 0.3258 0.3467 0.083 Uiso 1 1 calc R
C15 C 0.1367(3) 0.9084(4) 0.32080(11) 0.0401(7) Uani 1 1 d .
C16 C -0.0563(3) 0.8722(4) 0.25634(13) 0.0582(9) Uani 1 1 d .
H16A H -0.1336 0.9013 0.2789 0.087 Uiso 1 1 calc R
H16B H -0.0962 0.7843 0.2341 0.087 Uiso 1 1 calc R
H16C H -0.0311 0.9720 0.2377 0.087 Uiso 1 1 calc R
C17 C 0.4045(3) 0.7746(4) 0.25731(10) 0.0452(7) Uani 1 1 d .
H17A H 0.3479 0.6671 0.2561 0.054 Uiso 1 1 calc R
H17B H 0.5079 0.7522 0.2467 0.054 Uiso 1 1 calc R
C18 C 0.3240(3) 0.8973(4) 0.22195(11) 0.0429(7) Uani 1 1 d .
C19 C 0.2199(4) 0.9318(4) 0.14011(12) 0.0607(9) Uani 1 1 d .
H19A H 0.2946 1.0130 0.1286 0.073 Uiso 1 1 calc R
H19B H 0.1344 0.9953 0.1528 0.073 Uiso 1 1 calc R
C20 C 0.1627(4) 0.8201(5) 0.09955(13) 0.0709(11) Uani 1 1 d .
H20A H 0.2488 0.7617 0.0863 0.106 Uiso 1 1 calc R
H20B H 0.1097 0.8878 0.0740 0.106 Uiso 1 1 calc R
H20C H 0.0920 0.7374 0.1117 0.106 Uiso 1 1 calc R

loop_
_atom_site_aniso_label
_atom_site_aniso_U_11
_atom_site_aniso_U_22
_atom_site_aniso_U_33
_atom_site_aniso_U_23
_atom_site_aniso_U_13
_atom_site_aniso_U_12
O1 0.0505(13) 0.0453(13) 0.0786(16) 0.0010(11) 0.0222(12) -0.0075(10)
O2 0.0523(12) 0.0317(10) 0.0586(14) 0.0065(9) 0.0104(10) 0.0049(9)
O3 0.0525(13) 0.0431(12) 0.0749(16) -0.0102(11) 0.0005(11) 0.0124(11)
O4 0.0383(11) 0.0384(11) 0.0593(13) -0.0031(10) -0.0033(9) -0.0018(9)
O5 0.0537(13) 0.0369(12) 0.0665(15) 0.0033(10) 0.0004(11) 0.0032(10)
O6 0.0601(14) 0.0480(12) 0.0448(12) 0.0051(10) -0.0040(10) 0.0130(11)
N1 0.0368(13) 0.0379(13) 0.0506(15) -0.0063(11) 0.0050(11) -0.0041(11)
C1 0.0504(18) 0.0562(19) 0.0530(19) -0.0175(16) 0.0088(15) -0.0031(16)
C2 0.055(2) 0.074(2) 0.0458(19) -0.0003(17) 0.0078(15) -0.0101(18)
C3 0.0524(18) 0.0446(17) 0.0410(17) -0.0095(14) -0.0010(14) -0.0086(15)
C4 0.065(2) 0.0495(19) 0.0472(19) -0.0018(15) -0.0023(16) -0.0088(16)
C5 0.067(2) 0.053(2) 0.058(2) -0.0005(17) -0.0118(17) -0.0024(18)
C6 0.0479(19) 0.0513(19) 0.066(2) -0.0030(17) -0.0015(16) -0.0012(16)
C7 0.0440(18) 0.0453(17) 0.063(2) 0.0024(16) 0.0019(15) -0.0084(14)
C8 0.0427(16) 0.0352(15) 0.0483(18) -0.0044(13) 0.0004(13) -0.0088(13)
C9 0.0384(16) 0.0337(15) 0.059(2) 0.0011(14) 0.0007(14) -0.0087(13)
C10 0.0390(16) 0.0520(18) 0.0513(19) 0.0139(15) 0.0093(14) -0.0031(14)
C11 0.0338(15) 0.0358(14) 0.0486(17) 0.0079(13) 0.0087(12) 0.0028(12)
C12 0.0396(15) 0.0282(13) 0.0416(16) -0.0022(12) 0.0026(12) -0.0037(12)
C13 0.0356(15) 0.0339(14) 0.0420(16) -0.0044(12) 0.0012(12) -0.0034(13)
C14 0.074(2) 0.0321(16) 0.061(2) 0.0092(14) 0.0084(17) 0.0032(15)
C15 0.0373(15) 0.0324(14) 0.0515(18) 0.0003(13) 0.0096(13) -0.0026(13)
C16 0.0397(17) 0.055(2) 0.077(2) 0.0021(18) -0.0123(16) 0.0003(15)
C17 0.0421(16) 0.0473(17) 0.0466(18) 0.0069(14) 0.0061(13) 0.0108(14)
C18 0.0357(16) 0.0414(17) 0.0518(19) 0.0072(14) 0.0039(13) -0.0001(13)
C19 0.065(2) 0.056(2) 0.059(2) 0.0155(17) -0.0117(17) 0.0115(17)
C20 0.086(3) 0.070(2) 0.056(2) 0.0068(19) -0.0082(19) 0.015(2)

loop_
_atom_type_symbol
_atom_type_description
_atom_type_scat_dispersion_real
_atom_type_scat_dispersion_imag
_atom_type_scat_source
C C 0.0033 0.0016 'International Tables Vol C Tables 4.2.6.8 and 6.1.1.4'
H H 0.0000 0.0000 'International Tables Vol C Tables 4.2.6.8 and 6.1.1.4'
N N 0.0061 0.0033 'International Tables Vol C Tables 4.2.6.8 and 6.1.1.4'
O O 0.0106 0.0060 'International Tables Vol C Tables 4.2.6.8 and 6.1.1.4'

loop_
_geom_angle_atom_site_label_1
_geom_angle_atom_site_label_2
_geom_angle_atom_site_label_3
_geom_angle
C13 O2 C14 116.2(2)
C15 O4 C16 116.6(2)
C18 O6 C19 116.3(2)
C1 N1 C12 122.6(2)
C1 N1 C9 115.4(2)
C12 N1 C9 111.3(2)
N1 C1 C2 113.5(3)
N1 C1 H1A 108.9
C2 C1 H1A 108.9
N1 C1 H1B 108.9
C2 C1 H1B 108.9
H1A C1 H1B 107.7
C3 C2 C1 112.5(3)
C3 C2 H2A 109.1
C1 C2 H2A 109.1
C3 C2 H2B 109.1
C1 C2 H2B 109.1
H2A C2 H2B 107.8
C8 C3 C4 118.0(3)
C8 C3 C2 121.9(3)
C4 C3 C2 120.2(3)
C5 C4 C3 121.9(3)
C5 C4 H4 119.0
C3 C4 H4 119.0
C4 C5 C6 119.7(3)
C4 C5 H5 120.2
C6 C5 H5 120.2
C7 C6 C5 119.5(3)
C7 C6 H6 120.3
C5 C6 H6 120.3
C6 C7 C8 121.5(3)
C6 C7 H7 119.2
C8 C7 H7 119.2
C7 C8 C3 119.4(3)
C7 C8 C9 120.3(3)
C3 C8 C9 120.3(3)
N1 C9 C10 101.7(2)
N1 C9 C8 115.1(2)
C10 C9 C8 114.5(2)
N1 C9 H9 108.4
C10 C9 H9 108.4
C8 C9 H9 108.4
C11 C10 C9 112.5(3)
C11 C10 H10 123.7
C9 C10 H10 123.7
C10 C11 C17 127.2(3)
C10 C11 C12 109.3(3)
C17 C11 C12 123.5(2)
N1 C12 C11 102.0(2)
N1 C12 C15 110.1(2)
C11 C12 C15 113.7(2)
N1 C12 C13 113.5(2)
C11 C12 C13 112.4(2)
C15 C12 C13 105.3(2)
O1 C13 O2 124.3(3)
O1 C13 C12 122.4(2)
O2 C13 C12 113.3(2)
O2 C14 H14A 109.5
O2 C14 H14B 109.5
H14A C14 H14B 109.5
O2 C14 H14C 109.5
H14A C14 H14C 109.5
H14B C14 H14C 109.5
O3 C15 O4 124.3(3)
O3 C15 C12 126.5(3)
O4 C15 C12 109.2(2)
O4 C16 H16A 109.5
O4 C16 H16B 109.5
H16A C16 H16B 109.5
O4 C16 H16C 109.5
H16A C16 H16C 109.5
H16B C16 H16C 109.5
C11 C17 C18 113.9(2)
C11 C17 H17A 108.8
C18 C17 H17A 108.8
C11 C17 H17B 108.8
C18 C17 H17B 108.8
H17A C17 H17B 107.7
O5 C18 O6 124.0(3)
O5 C18 C17 125.2(3)
O6 C18 C17 110.8(2)
O6 C19 C20 107.5(3)
O6 C19 H19A 110.2
C20 C19 H19A 110.2
O6 C19 H19B 110.2
C20 C19 H19B 110.2
H19A C19 H19B 108.5
C19 C20 H20A 109.5
C19 C20 H20B 109.5
H20A C20 H20B 109.5
C19 C20 H20C 109.5
H20A C20 H20C 109.5
H20B C20 H20C 109.5

loop_
_geom_bond_atom_site_label_1
_geom_bond_atom_site_label_2
_geom_bond_distance
O1 C13 1.202(3)
O2 C13 1.327(3)
O2 C14 1.458(3)
O3 C15 1.188(3)
O4 C15 1.340(3)
O4 C16 1.445(3)
O5 C18 1.206(3)
O6 C18 1.336(4)
O6 C19 1.458(3)
N1 C1 1.447(4)
N1 C12 1.452(3)
N1 C9 1.457(3)
C1 C2 1.525(5)
C1 H1A 0.9800
C1 H1B 0.9800
C2 C3 1.503(4)
C2 H2A 0.9800
C2 H2B 0.9800
C3 C8 1.398(4)
C3 C4 1.403(4)
C4 C5 1.370(5)
C4 H4 0.9400
C5 C6 1.383(5)
C5 H5 0.9400
C6 C7 1.377(4)
C6 H6 0.9400
C7 C8 1.388(4)
C7 H7 0.9400
C8 C9 1.524(4)
C9 C10 1.494(4)
C9 H9 0.9900
C10 C11 1.324(4)
C10 H10 0.9400
C11 C17 1.491(4)
C11 C12 1.525(4)
C12 C15 1.534(4)
C12 C13 1.547(4)
C14 H14A 0.9700
C14 H14B 0.9700
C14 H14C 0.9700
C16 H16A 0.9700
C16 H16B 0.9700
C16 H16C 0.9700
C17 C18 1.507(4)
C17 H17A 0.9800
C17 H17B 0.9800
C19 C20 1.476(5)
C19 H19A 0.9800
C19 H19B 0.9800
C20 H20A 0.9700
C20 H20B 0.9700
C20 H20C 0.9700

loop_
_geom_torsion_atom_site_label_1
_geom_torsion_atom_site_label_2
_geom_torsion_atom_site_label_3
_geom_torsion_atom_site_label_4
_geom_torsion
C12 N1 C1 C2 86.2(3)
C9 N1 C1 C2 -55.2(3)
N1 C1 C2 C3 43.0(4)
C1 C2 C3 C8 -17.0(4)
C1 C2 C3 C4 163.5(3)
C8 C3 C4 C5 1.2(5)
C2 C3 C4 C5 -179.3(3)
C3 C4 C5 C6 -0.3(5)
C4 C5 C6 C7 0.3(5)
C5 C6 C7 C8 -1.1(5)
C6 C7 C8 C3 2.0(5)
C6 C7 C8 C9 179.2(3)
C4 C3 C8 C7 -2.0(4)
C2 C3 C8 C7 178.5(3)
C4 C3 C8 C9 -179.2(3)
C2 C3 C8 C9 1.3(4)
C1 N1 C9 C10 162.4(2)
C12 N1 C9 C10 16.8(3)
C1 N1 C9 C8 38.0(3)
C12 N1 C9 C8 -107.6(3)
C7 C8 C9 N1 172.0(3)
C3 C8 C9 N1 -10.9(4)
C7 C8 C9 C10 54.7(4)
C3 C8 C9 C10 -128.2(3)
N1 C9 C10 C11 -8.7(3)
C8 C9 C10 C11 116.1(3)
C9 C10 C11 C17 179.5(3)
C9 C10 C11 C12 -2.1(3)
C1 N1 C12 C11 -160.7(2)
C9 N1 C12 C11 -18.0(3)
C1 N1 C12 C15 78.3(3)
C9 N1 C12 C15 -139.0(2)
C1 N1 C12 C13 -39.5(4)
C9 N1 C12 C13 103.3(3)
C10 C11 C12 N1 12.0(3)
C17 C11 C12 N1 -169.5(2)
C10 C11 C12 C15 130.5(3)
C17 C11 C12 C15 -51.0(3)
C10 C11 C12 C13 -109.9(3)
C17 C11 C12 C13 68.5(3)
C14 O2 C13 O1 1.0(4)
C14 O2 C13 C12 178.3(2)
N1 C12 C13 O1 75.0(4)
C11 C12 C13 O1 -169.8(3)
C15 C12 C13 O1 -45.5(4)
N1 C12 C13 O2 -102.4(3)
C11 C12 C13 O2 12.8(3)
C15 C12 C13 O2 137.1(2)
C16 O4 C15 O3 3.3(4)
C16 O4 C15 C12 -176.1(2)
N1 C12 C15 O3 2.0(4)
C11 C12 C15 O3 -111.7(3)
C13 C12 C15 O3 124.8(3)
N1 C12 C15 O4 -178.6(2)
C11 C12 C15 O4 67.7(3)
C13 C12 C15 O4 -55.8(3)
C10 C11 C17 C18 -103.0(3)
C12 C11 C17 C18 78.8(3)
C19 O6 C18 O5 1.7(4)
C19 O6 C18 C17 -177.6(2)
C11 C17 C18 O5 10.9(4)
C11 C17 C18 O6 -169.7(2)
C18 O6 C19 C20 -167.0(3)
